data_7206583
loop_
_publ_author_name
'Chitra, Selvam'
'Paul, Nidhin'
'Muthusubramanian, Shanmugam'
'Manisankar, Paramasivam'

_publ_section_title
;
 A facile, water mediated, microwave-assisted synthesis of
 4,6-diaryl-2,3,3a,4-tetrahydro-1H-pyrido[3,2,1-jk]carbazoles by a
 domino Fischer indole reaction--intramolecular cyclization sequence
;
_journal_issue 10
_journal_name_full 'Green Chemistry'
_journal_page_first 2777
_journal_paper_doi 10.1039/c1gc15483d
_journal_volume 13
_journal_year 2011
_chemical_formula_sum 'C28 H24 Cl N'
_chemical_formula_weight 409.93
_chemical_melting_point 'C28 H24 Cl N'
_chemical_name_common
;
4-(4-chlorophenyl)-6-(4-methylphenyl)-2,3,3a, 4-tetrahydro-1H-
pyrido(3,2,1-jk)carbazole
;
_chemical_name_systematic
;
4-(4-chlorophenyl)-6-(4-methylphenyl)-2,3,3a,
4-tetrahydro-1H-pyrido[3,2,1-jk]carbazole
;
_space_group_IT_number 2
_symmetry_cell_setting triclinic
_symmetry_space_group_name_Hall '-P 1'
_symmetry_space_group_name_H-M 'P -1'
_atom_sites_solution_hydrogens geom
_atom_sites_solution_primary direct
_atom_sites_solution_secondary difmap
_audit_creation_method SHELXL-97
_audit_update_record
;
2011-03-29 # Formatted by publCIF
;
_cell_angle_alpha 74.37(2)
_cell_angle_beta 72.819(17)
_cell_angle_gamma 84.648(18)
_cell_formula_units_Z 2
_cell_length_a 9.3488(17)
_cell_length_b 9.504(3)
_cell_length_c 13.036(3)
_cell_measurement_reflns_used 3375
_cell_measurement_temperature 293(2)
_cell_measurement_theta_max 29.2759
_cell_measurement_theta_min 2.9566
_cell_volume 1065.5(5)
_computing_cell_refinement 'CrysAlis RED (Oxford Diffraction, 2009)'
_computing_data_collection 'CrysAlis CCD (Oxford Diffraction, 2009)'
_computing_data_reduction 'CrysAlis RED (Oxford Diffraction, 2009)'
_computing_molecular_graphics '<i>ORTEP-3 for Windows</i> (Farrugia, 1997) and PLATON (Spek, 2009)'
_computing_publication_material '<i>PLATON</i> (Spek, 2009)'
_computing_structure_refinement '<i>SHELXL97</i> (Sheldrick, 2008)'
_computing_structure_solution '<i>SHELXS97</i> (Sheldrick, 2008)'
_diffrn_ambient_temperature 293(2)
_diffrn_detector_area_resol_mean 15.9821
_diffrn_measured_fraction_theta_full 0.998
_diffrn_measured_fraction_theta_max 0.998
_diffrn_measurement_device_type 'Xcalibur, Eos'
_diffrn_measurement_method '\w scans'
_diffrn_radiation_monochromator graphite
_diffrn_radiation_source 'fine-focus sealed tube'
_diffrn_radiation_type MoK\a
_diffrn_radiation_wavelength 0.71073
_diffrn_reflns_av_R_equivalents 0.0308
_diffrn_reflns_av_sigmaI/netI 0.0354
_diffrn_reflns_limit_h_max 11
_diffrn_reflns_limit_h_min -11
_diffrn_reflns_limit_k_max 11
_diffrn_reflns_limit_k_min -11
_diffrn_reflns_limit_l_max 15
_diffrn_reflns_limit_l_min -15
_diffrn_reflns_number 9917
_diffrn_reflns_theta_full 25.00
_diffrn_reflns_theta_max 25.00
_diffrn_reflns_theta_min 2.96
_exptl_absorpt_coefficient_mu 0.194
_exptl_absorpt_correction_T_max 1.00000
_exptl_absorpt_correction_T_min 0.85107
_exptl_absorpt_correction_type multi-scan
_exptl_absorpt_process_details '(<i>CrysAlis Pro</i>;Oxford Diffraction,2009)'
_exptl_crystal_density_diffrn 1.278
_exptl_crystal_density_method 'not measured'
_exptl_crystal_description Plate
_exptl_crystal_F_000 432
_exptl_crystal_size_max 0.4
_exptl_crystal_size_mid 0.4
_exptl_crystal_size_min 0.2
_refine_diff_density_max 0.238
_refine_diff_density_min -0.348
_refine_diff_density_rms 0.040
_refine_ls_extinction_method none
_refine_ls_goodness_of_fit_ref 1.050
_refine_ls_hydrogen_treatment constr
_refine_ls_matrix_type full
_refine_ls_number_parameters 272
_refine_ls_number_reflns 3748
_refine_ls_number_restraints 0
_refine_ls_restrained_S_all 1.050
_refine_ls_R_factor_all 0.0600
_refine_ls_R_factor_gt 0.0442
_refine_ls_shift/su_max 0.124
_refine_ls_shift/su_mean 0.003
_refine_ls_structure_factor_coef Fsqd
_refine_ls_weighting_details 'calc w=1/[\s^2^(Fo^2^)+(0.1000P)^2^+0.0000P] where P=(Fo^2^+2Fc^2^)/3'
_refine_ls_weighting_scheme calc
_refine_ls_wR_factor_gt 0.1374
_refine_ls_wR_factor_ref 0.1562
_reflns_number_gt 2916
_reflns_number_total 3748
_reflns_threshold_expression >2sigma(I)
_cod_data_source_file c1gc15483d.txt
_cod_data_source_block shelxl
_cod_original_cell_volume 1065.6(4)
_cod_database_code 7206583

loop_
_symmetry_equiv_pos_as_xyz
'x, y, z'
'-x, -y, -z'

loop_
_atom_site_label
_atom_site_type_symbol
_atom_site_fract_x
_atom_site_fract_y
_atom_site_fract_z
_atom_site_U_iso_or_equiv
_atom_site_adp_type
_atom_site_occupancy
_atom_site_symmetry_multiplicity
_atom_site_calc_flag
_atom_site_refinement_flags
Cl1 Cl 0.35132(8) 0.10287(6) 0.09589(5) 0.0759(3) Uani 1 1 d .
N14 N 0.15579(15) -0.66726(15) 0.65705(11) 0.0332(4) Uani 1 1 d .
C9 C 0.2377(2) -0.54860(19) 0.45299(14) 0.0354(4) Uani 1 1 d .
H9 H 0.1435 -0.5255 0.4330 0.042 Uiso 1 1 calc R
C8 C 0.2777(2) -0.4184(2) 0.48883(15) 0.0366(4) Uani 1 1 d .
H8 H 0.3751 -0.4408 0.5040 0.044 Uiso 1 1 calc R
C17 C -0.0071(2) -0.52204(19) 0.78035(15) 0.0362(4) Uani 1 1 d .
C19 C 0.16569(19) -0.80535(19) 0.72778(14) 0.0344(4) Uani 1 1 d .
C16 C 0.2575(2) -0.8195(2) 0.54795(15) 0.0375(4) Uani 1 1 d .
C13 C 0.1086(2) -0.52859(19) 0.67703(15) 0.0348(4) Uani 1 1 d .
C20 C 0.22593(19) -0.90254(19) 0.66059(15) 0.0361(4) Uani 1 1 d .
C23 C 0.1344(2) -0.8512(2) 0.84238(15) 0.0410(5) Uani 1 1 d .
H23 H 0.0976 -0.7862 0.8864 0.049 Uiso 1 1 calc R
C2 C 0.3283(2) -0.0424(2) 0.21302(16) 0.0458(5) Uani 1 1 d .
C5 C 0.1717(2) -0.1945(2) 0.37646(16) 0.0415(5) Uani 1 1 d .
H5 H 0.0769 -0.2173 0.4253 0.050 Uiso 1 1 calc R
C7 C 0.2941(2) -0.27989(19) 0.39669(15) 0.0374(5) Uani 1 1 d .
C22 C -0.1263(2) -0.6179(2) 0.82707(16) 0.0422(5) Uani 1 1 d .
H22 H -0.1319 -0.6917 0.7939 0.051 Uiso 1 1 calc R
C3BA C 0.1640(2) -0.4101(2) 0.59608(15) 0.0401(5) Uani 1 1 d .
H3B H 0.1304 -0.3185 0.6068 0.048 Uiso 1 1 calc R
C21 C -0.0026(2) -0.4136(2) 0.83219(16) 0.0434(5) Uani 1 1 d .
H21 H 0.0759 -0.3480 0.8028 0.052 Uiso 1 1 calc R
C29 C -0.2309(2) -0.4973(2) 0.97314(16) 0.0492(6) Uani 1 1 d .
C6 C 0.4335(2) -0.2394(2) 0.32341(17) 0.0490(5) Uani 1 1 d .
H6 H 0.5174 -0.2934 0.3365 0.059 Uiso 1 1 calc R
C3 C 0.1882(2) -0.0763(2) 0.28498(17) 0.0457(5) Uani 1 1 d .
H3 H 0.1053 -0.0202 0.2722 0.055 Uiso 1 1 calc R
C24 C 0.2489(2) -1.0491(2) 0.71160(17) 0.0457(5) Uani 1 1 d .
H24 H 0.2873 -1.1151 0.6686 0.055 Uiso 1 1 calc R
C11 C 0.3558(2) -0.5897(2) 0.35596(16) 0.0465(5) Uani 1 1 d .
H11A H 0.4537 -0.5940 0.3683 0.056 Uiso 1 1 calc R
H11B H 0.3580 -0.5151 0.2881 0.056 Uiso 1 1 calc R
C4 C 0.4520(2) -0.1222(2) 0.23192(18) 0.0525(6) Uani 1 1 d .
H4 H 0.5468 -0.0975 0.1838 0.063 Uiso 1 1 calc R
C26 C -0.2366(2) -0.6055(2) 0.92190(16) 0.0486(5) Uani 1 1 d .
H26 H -0.3156 -0.6706 0.9515 0.058 Uiso 1 1 calc R
C25 C -0.1123(3) -0.4021(2) 0.92614(17) 0.0535(6) Uani 1 1 d .
H25 H -0.1069 -0.3282 0.9593 0.064 Uiso 1 1 calc R
C28 C 0.2147(2) -1.0948(2) 0.82443(18) 0.0508(6) Uani 1 1 d .
H28 H 0.2284 -1.1925 0.8583 0.061 Uiso 1 1 calc R
C14 C 0.3226(3) -0.7374(2) 0.34292(17) 0.0550(6) Uani 1 1 d .
H14A H 0.2235 -0.7333 0.3327 0.066 Uiso 1 1 calc R
H14B H 0.3941 -0.7559 0.2768 0.066 Uiso 1 1 calc R
C27 C 0.1596(2) -0.9967(2) 0.88896(17) 0.0478(5) Uani 1 1 d .
H27 H 0.1390 -1.0297 0.9657 0.057 Uiso 1 1 calc R
C18 C 0.3300(3) -0.8636(2) 0.44243(16) 0.0517(6) Uani 1 1 d .
H18A H 0.2794 -0.9476 0.4413 0.062 Uiso 1 1 calc R
H18B H 0.4338 -0.8912 0.4382 0.062 Uiso 1 1 calc R
C30 C -0.3494(3) -0.4845(3) 1.0777(2) 0.0739(8) Uani 1 1 d .
H30C H -0.3028 -0.4866 1.1346 0.111 Uiso 1 1 calc R
H30A H -0.4170 -0.5647 1.1020 0.111 Uiso 1 1 calc R
H30B H -0.4039 -0.3941 1.0632 0.111 Uiso 1 1 calc R
C12 C 0.21565(19) -0.67974(19) 0.54858(14) 0.0332(4) Uani 1 1 d .

loop_
_atom_site_aniso_label
_atom_site_aniso_U_11
_atom_site_aniso_U_22
_atom_site_aniso_U_33
_atom_site_aniso_U_23
_atom_site_aniso_U_13
_atom_site_aniso_U_12
Cl1 0.1055(6) 0.0542(4) 0.0532(4) 0.0079(3) -0.0205(4) 0.0015(4)
N14 0.0340(8) 0.0330(8) 0.0289(8) -0.0089(6) -0.0023(6) 0.0000(6)
C9 0.0335(10) 0.0406(10) 0.0309(10) -0.0087(8) -0.0080(8) 0.0002(8)
C8 0.0310(10) 0.0419(11) 0.0346(10) -0.0062(8) -0.0079(8) -0.0047(8)
C17 0.0382(10) 0.0380(10) 0.0327(10) -0.0108(8) -0.0113(8) 0.0070(8)
C19 0.0283(9) 0.0362(10) 0.0347(10) -0.0063(8) -0.0043(7) -0.0032(7)
C16 0.0371(10) 0.0385(11) 0.0359(10) -0.0133(8) -0.0053(8) -0.0020(8)
C13 0.0355(10) 0.0359(10) 0.0342(10) -0.0117(8) -0.0092(8) 0.0001(8)
C20 0.0307(10) 0.0346(10) 0.0397(10) -0.0096(8) -0.0040(8) -0.0038(8)
C23 0.0400(11) 0.0427(11) 0.0333(10) -0.0077(8) -0.0011(8) -0.0030(8)
C2 0.0591(13) 0.0375(11) 0.0406(11) -0.0068(9) -0.0161(10) -0.0031(9)
C5 0.0341(10) 0.0419(11) 0.0471(12) -0.0122(9) -0.0077(9) -0.0039(8)
C7 0.0339(10) 0.0391(11) 0.0393(11) -0.0088(8) -0.0102(8) -0.0046(8)
C22 0.0411(11) 0.0453(11) 0.0387(11) -0.0141(9) -0.0061(9) 0.0002(9)
C3BA 0.0446(11) 0.0362(10) 0.0410(11) -0.0136(9) -0.0104(9) -0.0015(8)
C21 0.0510(12) 0.0417(11) 0.0393(11) -0.0154(9) -0.0119(9) 0.0025(9)
C29 0.0485(13) 0.0592(14) 0.0352(11) -0.0125(10) -0.0110(9) 0.0212(11)
C6 0.0326(10) 0.0487(12) 0.0542(13) 0.0024(10) -0.0086(9) -0.0023(9)
C3 0.0450(12) 0.0404(11) 0.0555(13) -0.0132(10) -0.0208(10) 0.0055(9)
C24 0.0459(12) 0.0358(11) 0.0500(13) -0.0099(9) -0.0067(9) 0.0000(9)
C11 0.0516(12) 0.0506(12) 0.0303(10) -0.0082(9) -0.0040(9) 0.0029(9)
C4 0.0422(12) 0.0491(13) 0.0518(13) 0.0017(10) -0.0024(10) -0.0075(10)
C26 0.0391(11) 0.0548(13) 0.0421(12) -0.0052(10) -0.0048(9) 0.0046(9)
C25 0.0689(15) 0.0529(13) 0.0433(12) -0.0245(10) -0.0169(11) 0.0169(11)
C28 0.0531(13) 0.0352(11) 0.0528(13) 0.0011(10) -0.0078(10) -0.0049(9)
C14 0.0699(15) 0.0602(14) 0.0341(11) -0.0207(10) -0.0076(10) 0.0045(11)
C27 0.0440(12) 0.0510(13) 0.0375(11) 0.0029(9) -0.0060(9) -0.0067(9)
C18 0.0623(14) 0.0489(12) 0.0405(12) -0.0182(10) -0.0050(10) 0.0048(10)
C30 0.0692(16) 0.0916(19) 0.0482(14) -0.0231(13) -0.0033(12) 0.0336(14)
C12 0.0288(9) 0.0395(10) 0.0297(10) -0.0101(8) -0.0041(7) -0.0024(7)

loop_
_atom_type_symbol
_atom_type_description
_atom_type_scat_dispersion_real
_atom_type_scat_dispersion_imag
_atom_type_scat_source
C C 0.0033 0.0016 'International Tables Vol C Tables 4.2.6.8 and 6.1.1.4'
H H 0.0000 0.0000 'International Tables Vol C Tables 4.2.6.8 and 6.1.1.4'
N N 0.0061 0.0033 'International Tables Vol C Tables 4.2.6.8 and 6.1.1.4'
Cl Cl 0.1484 0.1585 'International Tables Vol C Tables 4.2.6.8 and 6.1.1.4'

loop_
_geom_angle_atom_site_label_1
_geom_angle_atom_site_label_2
_geom_angle_atom_site_label_3
_geom_angle
C12 N14 C19 107.37(14)
C12 N14 C13 119.83(15)
C19 N14 C13 132.64(14)
C12 C9 C11 106.92(15)
C12 C9 C8 108.71(14)
C11 C9 C8 115.21(15)
C3BA C8 C7 114.94(15)
C3BA C8 C9 107.97(14)
C7 C8 C9 111.17(15)
C21 C17 C22 117.76(17)
C21 C17 C13 119.75(17)
C22 C17 C13 122.45(16)
C23 C19 N14 131.27(17)
C23 C19 C20 121.23(17)
N14 C19 C20 107.42(15)
C12 C16 C20 107.39(16)
C12 C16 C18 121.89(17)
C20 C16 C18 130.65(17)
C3BA C13 N14 117.62(16)
C3BA C13 C17 123.52(16)
N14 C13 C17 118.64(15)
C24 C20 C19 118.87(17)
C24 C20 C16 133.71(17)
C19 C20 C16 107.34(16)
C27 C23 C19 117.80(18)
C4 C2 C3 120.98(19)
C4 C2 Cl1 118.73(16)
C3 C2 Cl1 120.30(16)
C3 C5 C7 121.12(18)
C6 C7 C5 117.38(18)
C6 C7 C8 120.15(17)
C5 C7 C8 122.30(16)
C26 C22 C17 121.12(18)
C13 C3BA C8 123.03(17)
C25 C21 C17 120.7(2)
C26 C29 C25 117.90(18)
C26 C29 C30 121.0(2)
C25 C29 C30 121.1(2)
C4 C6 C7 122.27(18)
C2 C3 C5 119.44(18)
C28 C24 C20 119.80(19)
C9 C11 C14 111.19(16)
C2 C4 C6 118.77(19)
C29 C26 C22 120.7(2)
C21 C25 C29 121.79(19)
C24 C28 C27 120.47(19)
C18 C14 C11 112.94(17)
C23 C27 C28 121.78(18)
C16 C18 C14 110.10(16)
C16 C12 N14 110.42(16)
C16 C12 C9 128.38(16)
N14 C12 C9 120.99(15)

loop_
_geom_bond_atom_site_label_1
_geom_bond_atom_site_label_2
_geom_bond_distance
Cl1 C2 1.735(2)
N14 C12 1.392(2)
N14 C19 1.399(2)
N14 C13 1.417(2)
C9 C12 1.486(2)
C9 C11 1.527(2)
C9 C8 1.546(2)
C8 C3BA 1.503(2)
C8 C7 1.509(3)
C17 C21 1.386(2)
C17 C22 1.390(3)
C17 C13 1.470(2)
C19 C23 1.386(3)
C19 C20 1.409(3)
C16 C12 1.351(2)
C16 C20 1.424(3)
C16 C18 1.495(2)
C13 C3BA 1.340(3)
C20 C24 1.399(3)
C23 C27 1.381(3)
C2 C4 1.370(3)
C2 C3 1.374(3)
C5 C3 1.382(3)
C5 C7 1.388(3)
C7 C6 1.385(3)
C22 C26 1.381(3)
C21 C25 1.369(3)
C29 C26 1.381(3)
C29 C25 1.382(3)
C29 C30 1.507(3)
C6 C4 1.375(3)
C24 C28 1.363(3)
C11 C14 1.529(3)
C28 C27 1.385(3)
C14 C18 1.525(3)

loop_
_geom_torsion_atom_site_label_1
_geom_torsion_atom_site_label_2
_geom_torsion_atom_site_label_3
_geom_torsion_atom_site_label_4
_geom_torsion
C12 C9 C8 C3BA -50.25(19)
C11 C9 C8 C3BA -170.19(15)
C12 C9 C8 C7 -177.20(14)
C11 C9 C8 C7 62.9(2)
C12 N14 C19 C23 173.90(19)
C13 N14 C19 C23 -1.3(3)
C12 N14 C19 C20 -2.62(19)
C13 N14 C19 C20 -177.86(17)
C12 N14 C13 C3BA -20.2(2)
C19 N14 C13 C3BA 154.57(18)
C12 N14 C13 C17 154.56(15)
C19 N14 C13 C17 -30.7(3)
C21 C17 C13 C3BA -39.7(3)
C22 C17 C13 C3BA 137.7(2)
C21 C17 C13 N14 145.87(17)
C22 C17 C13 N14 -36.7(3)
C23 C19 C20 C24 2.4(3)
N14 C19 C20 C24 179.37(15)
C23 C19 C20 C16 -174.80(16)
N14 C19 C20 C16 2.1(2)
C12 C16 C20 C24 -177.5(2)
C18 C16 C20 C24 -0.6(4)
C12 C16 C20 C19 -0.8(2)
C18 C16 C20 C19 176.00(19)
N14 C19 C23 C27 -178.21(18)
C20 C19 C23 C27 -2.1(3)
C3 C5 C7 C6 1.8(3)
C3 C5 C7 C8 -173.48(16)
C3BA C8 C7 C6 143.76(19)
C9 C8 C7 C6 -93.2(2)
C3BA C8 C7 C5 -41.1(2)
C9 C8 C7 C5 81.9(2)
C21 C17 C22 C26 0.1(3)
C13 C17 C22 C26 -177.42(17)
N14 C13 C3BA C8 -3.0(3)
C17 C13 C3BA C8 -177.43(16)
C7 C8 C3BA C13 163.61(18)
C9 C8 C3BA C13 38.9(2)
C22 C17 C21 C25 0.0(3)
C13 C17 C21 C25 177.52(17)
C5 C7 C6 C4 -1.8(3)
C8 C7 C6 C4 173.55(19)
C4 C2 C3 C5 -1.4(3)
Cl1 C2 C3 C5 178.52(14)
C7 C5 C3 C2 -0.2(3)
C19 C20 C24 C28 -0.8(3)
C16 C20 C24 C28 175.5(2)
C12 C9 C11 C14 46.8(2)
C8 C9 C11 C14 167.75(17)
C3 C2 C4 C6 1.4(3)
Cl1 C2 C4 C6 -178.54(16)
C7 C6 C4 C2 0.3(3)
C25 C29 C26 C22 0.4(3)
C30 C29 C26 C22 -178.95(19)
C17 C22 C26 C29 -0.3(3)
C17 C21 C25 C29 0.2(3)
C26 C29 C25 C21 -0.4(3)
C30 C29 C25 C21 179.0(2)
C20 C24 C28 C27 -1.0(3)
C9 C11 C14 C18 -63.9(2)
C19 C23 C27 C28 0.2(3)
C24 C28 C27 C23 1.4(3)
C12 C16 C18 C14 -9.6(3)
C20 C16 C18 C14 173.94(19)
C11 C14 C18 C16 41.8(2)
C20 C16 C12 N14 -0.8(2)
C18 C16 C12 N14 -177.99(17)
C20 C16 C12 C9 173.98(17)
C18 C16 C12 C9 -3.2(3)
C19 N14 C12 C16 2.17(19)
C13 N14 C12 C16 178.14(15)
C19 N14 C12 C9 -173.07(15)
C13 N14 C12 C9 2.9(2)
C11 C9 C12 C16 -15.9(2)
C8 C9 C12 C16 -140.90(18)
C11 C9 C12 N14 158.38(16)
C8 C9 C12 N14 33.4(2)
